data_4501707
loop_
_publ_author_name
'Pan, Fangfang'
'Wu, Jie'
'Hou, Hongwei'
'Fan, Yaoting'

_publ_section_title
;
 Solvent-Mediated Central Metals Transformation from a Tetranuclear
 NiIICage to a Decanuclear CuII&#x201C;Pocket&#x201D;
;
_journal_issue 9
_journal_name_full 'Crystal Growth &amp; Design'
_journal_page_first 3835
_journal_paper_doi 10.1021/cg1002868
_journal_volume 10
_journal_year 2010
_chemical_formula_sum 'C73 H78 Cu2 N20 O24 S2'
_chemical_formula_weight 1810.75
_chemical_name_systematic
; 
 ? 
;
_space_group_IT_number 2
_symmetry_cell_setting triclinic
_symmetry_space_group_name_Hall '-P 1'
_symmetry_space_group_name_H-M 'P -1'
_atom_sites_solution_hydrogens geom
_atom_sites_solution_primary direct
_atom_sites_solution_secondary difmap
_audit_creation_method SHELXL-97
_cell_angle_alpha 101.50(3)
_cell_angle_beta 98.00(3)
_cell_angle_gamma 116.73(3)
_cell_formula_units_Z 2
_cell_length_a 15.134(3)
_cell_length_b 15.840(3)
_cell_length_c 23.066(5)
_cell_measurement_reflns_used 9446
_cell_measurement_temperature 293(2)
_cell_measurement_theta_max 29.1161
_cell_measurement_theta_min 1.8262
_cell_volume 4671(2)
_computing_cell_refinement 'CrystalClear (Rigaku/MSC Inc., 2006)'
_computing_data_collection 'CrystalClear (Rigaku/MSC Inc., 2006)'
_computing_data_reduction 'CrystalClear (Rigaku/MSC Inc., 2006)'
_computing_molecular_graphics 'Bruker SHELXTL'
_computing_publication_material 'Bruker SHELXTL'
_computing_structure_refinement 'SHELXL-97 (Sheldrick, 1997)'
_computing_structure_solution 'SHELXS-97 (Sheldrick, 1990)'
_diffrn_ambient_temperature 296(2)
_diffrn_detector_area_resol_mean 28.5714
_diffrn_measured_fraction_theta_full 0.991
_diffrn_measured_fraction_theta_max 0.991
_diffrn_measurement_device_type Molybdenum
_diffrn_measurement_method dtprofit.ref
_diffrn_radiation_monochromator graphite
_diffrn_radiation_source 'fine-focus sealed tube'
_diffrn_radiation_type MoK\a
_diffrn_radiation_wavelength 0.71073
_diffrn_reflns_av_R_equivalents 0.0673
_diffrn_reflns_av_sigmaI/netI 0.1069
_diffrn_reflns_limit_h_max 17
_diffrn_reflns_limit_h_min -17
_diffrn_reflns_limit_k_max 18
_diffrn_reflns_limit_k_min -18
_diffrn_reflns_limit_l_max 26
_diffrn_reflns_limit_l_min -27
_diffrn_reflns_number 47220
_diffrn_reflns_theta_full 25.00
_diffrn_reflns_theta_max 25.00
_diffrn_reflns_theta_min 2.51
_exptl_absorpt_coefficient_mu 0.577
_exptl_absorpt_correction_T_max 0.9184
_exptl_absorpt_correction_T_min 0.8835
_exptl_absorpt_correction_type multi-scan
_exptl_crystal_colour blue
_exptl_crystal_density_diffrn 1.287
_exptl_crystal_density_method 'not measured'
_exptl_crystal_F_000 1876
_exptl_crystal_size_max 0.22
_exptl_crystal_size_mid 0.18
_exptl_crystal_size_min 0.15
_platon_squeeze_details
;
;
_refine_diff_density_max 0.651
_refine_diff_density_min -0.449
_refine_diff_density_rms 0.083
_refine_ls_extinction_method none
_refine_ls_goodness_of_fit_ref 0.975
_refine_ls_hydrogen_treatment constr
_refine_ls_matrix_type full
_refine_ls_number_parameters 1100
_refine_ls_number_reflns 16308
_refine_ls_number_restraints 0
_refine_ls_restrained_S_all 0.975
_refine_ls_R_factor_all 0.1160
_refine_ls_R_factor_gt 0.0747
_refine_ls_shift/su_max 0.024
_refine_ls_shift/su_mean 0.000
_refine_ls_structure_factor_coef Fsqd
_refine_ls_weighting_details 'calc w=1/[\s^2^(Fo^2^)+(0.0994P)^2^+0.0000P] where P=(Fo^2^+2Fc^2^)/3'
_refine_ls_weighting_scheme calc
_refine_ls_wR_factor_gt 0.1874
_refine_ls_wR_factor_ref 0.2100
_reflns_number_gt 9793
_reflns_number_total 16308
_reflns_threshold_expression >2sigma(I)
_cod_data_source_file cg1002868_si_002.cif
_cod_data_source_block 3
_cod_depositor_comments
;
The following automatic conversions were performed:

'_symmetry_cell_setting' value 'Triclinic' changed to 'triclinic'
according to /home/saulius/struct/CIF-dictionaries/cif_core.dic
dictionary named 'cif_core.dic' version 2.4.2 from
2011-04-26.

'_exptl_absorpt_correction_type' value 'Multi-scan'
changed to 'multi-scan' according to
/home/saulius/struct/CIF-dictionaries/cif_core.dic dictionary named
'cif_core.dic' version 2.4.2 from 2011-04-26.

Automatic conversion script
Id: cif_fix_values 1715 2011-07-08 13:25:40Z adriana 
;
_cod_original_cell_volume 4671.2(25)
_cod_original_sg_symbol_H-M P-1
_cod_database_code 4501707

loop_
_symmetry_equiv_pos_as_xyz
'x, y, z'
'-x, -y, -z'

loop_
_atom_site_label
_atom_site_type_symbol
_atom_site_fract_x
_atom_site_fract_y
_atom_site_fract_z
_atom_site_U_iso_or_equiv
_atom_site_adp_type
_atom_site_occupancy
_atom_site_symmetry_multiplicity
_atom_site_calc_flag
_atom_site_refinement_flags
Cu1 Cu 0.20278(5) 0.37099(4) 0.23561(3) 0.03841(19) Uani 1 1 d .
Cu2 Cu 0.74365(5) 0.38486(4) 0.23551(3) 0.03868(19) Uani 1 1 d .
S1 S 0.48117(10) 0.35648(10) 0.24397(6) 0.0437(3) Uani 1 1 d .
S2 S 0.98742(10) 0.38636(10) 0.27221(6) 0.0446(4) Uani 1 1 d .
O1 O 0.4879(3) 0.7919(3) 0.4636(2) 0.0625(12) Uani 1 1 d .
O2 O 0.9570(4) 0.8959(4) 0.3978(4) 0.158(4) Uani 1 1 d .
O3 O 0.1311(3) -0.0761(3) 0.2933(2) 0.0822(15) Uani 1 1 d .
O4 O 0.6469(3) 0.1356(3) 0.4449(2) 0.0775(14) Uani 1 1 d .
O5 O 0.0529(4) 0.0406(4) -0.0626(2) 0.0878(16) Uani 1 1 d .
O6 O 0.4312(3) -0.0833(3) 0.02188(19) 0.0620(11) Uani 1 1 d .
O7 O 0.4220(5) 0.7670(4) 0.1086(3) 0.107(2) Uani 1 1 d .
O8 O 0.6979(4) 0.5606(3) -0.0225(2) 0.0718(13) Uani 1 1 d .
O9 O 0.4923(3) 0.4031(3) 0.30895(19) 0.0638(12) Uani 1 1 d .
O10 O 0.4149(4) 0.3785(4) 0.2049(3) 0.0945(17) Uani 1 1 d .
O11 O 0.4357(3) 0.2492(2) 0.23531(17) 0.0510(10) Uani 1 1 d .
O12 O 0.5839(3) 0.3967(3) 0.23263(19) 0.0614(11) Uani 1 1 d .
O13 O 0.8943(3) 0.3716(3) 0.23145(17) 0.0532(10) Uani 1 1 d .
O14 O 1.0448(3) 0.4876(3) 0.31307(19) 0.0639(12) Uani 1 1 d .
O15 O 1.0518(3) 0.3698(3) 0.23373(16) 0.0463(9) Uani 1 1 d .
O16 O 0.9588(3) 0.3138(3) 0.3069(2) 0.0704(12) Uani 1 1 d .
O17 O 0.6338(3) 0.5775(3) 0.3811(2) 0.0590(11) Uani 1 1 d .
H17 H 0.5897 0.5244 0.3566 0.088 Uiso 1 1 calc R
O18 O 0.5353(4) 0.5340(3) 0.1631(2) 0.0631(11) Uani 1 1 d .
H18 H 0.4980 0.4857 0.1729 0.095 Uiso 1 1 calc R
O19 O 0.4258(3) 0.2808(3) 0.3764(2) 0.0612(11) Uani 1 1 d .
H19 H 0.4647 0.3224 0.3624 0.092 Uiso 1 1 calc R
O20 O 0.3001(3) 0.1194(3) 0.13447(17) 0.0578(11) Uani 1 1 d .
H20 H 0.3392 0.1614 0.1667 0.087 Uiso 1 1 calc R
O21 O 0.8282(13) 0.1323(9) 0.3418(9) 0.381(10) Uani 1 1 d .
O22 O 0.0936(8) 0.5985(8) 0.4303(3) 0.199(4) Uani 1 1 d .
H22 H 0.0631 0.5519 0.3988 0.299 Uiso 1 1 calc R
O23 O 1.0151(14) 0.3060(17) 0.4298(8) 0.389(11) Uani 1 1 d .
O24 O 0.0708(13) 0.5772(14) 0.0659(10) 0.447(15) Uani 1 1 d .
N1 N 0.2768(3) 0.4446(3) 0.32506(18) 0.0374(10) Uani 1 1 d .
N2 N 0.5158(3) 0.6712(3) 0.4130(2) 0.0449(11) Uani 1 1 d .
H2 H 0.5611 0.6585 0.4013 0.054 Uiso 1 1 calc R
N3 N 0.7097(3) 0.8060(3) 0.4231(2) 0.0547(13) Uani 1 1 d .
N4 N 0.8201(4) 0.7397(3) 0.3648(2) 0.0588(14) Uani 1 1 d .
H4 H 0.7594 0.7044 0.3683 0.071 Uiso 1 1 calc R
N5 N 0.8303(3) 0.5338(3) 0.2687(2) 0.0399(10) Uani 1 1 d .
N6 N 0.1511(3) 0.2390(3) 0.25279(19) 0.0387(10) Uani 1 1 d .
N7 N 0.2395(3) 0.0880(3) 0.3175(2) 0.0515(12) Uani 1 1 d .
H7 H 0.3022 0.1334 0.3339 0.062 Uiso 1 1 calc R
N8 N 0.3929(3) 0.0639(3) 0.3728(2) 0.0464(11) Uani 1 1 d .
N9 N 0.5779(3) 0.2152(3) 0.3982(2) 0.0490(12) Uani 1 1 d .
H9 H 0.5222 0.2175 0.3888 0.059 Uiso 1 1 calc R
N10 N 0.7468(3) 0.3740(3) 0.32196(19) 0.0370(10) Uani 1 1 d .
N11 N 0.1511(3) 0.3039(3) 0.14401(18) 0.0376(10) Uani 1 1 d .
N12 N 0.1676(3) 0.1194(3) 0.03033(19) 0.0461(11) Uani 1 1 d .
H12 H 0.2182 0.1205 0.0534 0.055 Uiso 1 1 calc R
N13 N 0.2552(3) 0.0050(3) 0.00179(18) 0.0402(10) Uani 1 1 d .
N14 N 0.4267(3) 0.0469(3) 0.0821(2) 0.0440(11) Uani 1 1 d .
H14 H 0.3899 0.0750 0.0866 0.053 Uiso 1 1 calc R
N15 N 0.6621(3) 0.2349(3) 0.19886(18) 0.0361(10) Uani 1 1 d .
N16 N 0.2608(3) 0.5047(3) 0.21909(19) 0.0408(10) Uani 1 1 d .
N17 N 0.4277(4) 0.6373(3) 0.1314(2) 0.0545(13) Uani 1 1 d .
H17A H 0.4544 0.5997 0.1245 0.065 Uiso 1 1 calc R
N18 N 0.5517(4) 0.6413(3) 0.0570(2) 0.0500(12) Uani 1 1 d .
N19 N 0.6482(4) 0.5312(3) 0.0634(2) 0.0498(12) Uani 1 1 d .
H19A H 0.6116 0.5394 0.0870 0.060 Uiso 1 1 calc R
N20 N 0.7354(3) 0.4023(3) 0.14989(19) 0.0388(10) Uani 1 1 d .
C1 C 0.2208(4) 0.4337(4) 0.3665(2) 0.0434(13) Uani 1 1 d .
H1 H 0.1553 0.3794 0.3560 0.052 Uiso 1 1 calc R
C2 C 0.2585(5) 0.5013(4) 0.4240(2) 0.0525(15) Uani 1 1 d .
H2A H 0.2174 0.4933 0.4512 0.063 Uiso 1 1 calc R
C3 C 0.3547(4) 0.5789(4) 0.4409(3) 0.0518(15) Uani 1 1 d .
H3 H 0.3810 0.6234 0.4801 0.062 Uiso 1 1 calc R
C4 C 0.4134(4) 0.5915(4) 0.3993(2) 0.0418(13) Uani 1 1 d .
C5 C 0.3727(4) 0.5232(4) 0.3428(2) 0.0393(12) Uani 1 1 d .
H5 H 0.4130 0.5310 0.3152 0.047 Uiso 1 1 calc R
C6 C 0.5448(4) 0.7653(4) 0.4432(2) 0.0466(14) Uani 1 1 d .
C7 C 0.6563(5) 0.8386(4) 0.4514(3) 0.0509(15) Uani 1 1 d .
C8 C 0.6960(5) 0.9354(4) 0.4877(3) 0.071(2) Uani 1 1 d .
H8 H 0.6553 0.9556 0.5064 0.085 Uiso 1 1 calc R
C9 C 0.7968(6) 0.9995(5) 0.4947(5) 0.117(4) Uani 1 1 d .
H9A H 0.8268 1.0645 0.5194 0.140 Uiso 1 1 calc R
C10 C 0.8537(6) 0.9683(5) 0.4653(5) 0.117(4) Uani 1 1 d .
H10 H 0.9229 1.0109 0.4705 0.140 Uiso 1 1 calc R
C11 C 0.8065(5) 0.8721(4) 0.4279(4) 0.081(2) Uani 1 1 d .
C12 C 0.8698(6) 0.8379(5) 0.3961(4) 0.096(3) Uani 1 1 d .
C13 C 0.8588(4) 0.6905(4) 0.3271(3) 0.0486(14) Uani 1 1 d .
C14 C 0.9481(4) 0.7379(4) 0.3097(3) 0.0545(16) Uani 1 1 d .
H14A H 0.9871 0.8066 0.3224 0.065 Uiso 1 1 calc R
C15 C 0.9779(4) 0.6811(4) 0.2731(3) 0.0568(16) Uani 1 1 d .
H15 H 1.0387 0.7118 0.2619 0.068 Uiso 1 1 calc R
C16 C 0.9203(4) 0.5819(4) 0.2532(3) 0.0480(14) Uani 1 1 d .
H16 H 0.9420 0.5453 0.2284 0.058 Uiso 1 1 calc R
C17 C 0.8023(4) 0.5893(3) 0.3056(2) 0.0426(13) Uani 1 1 d .
H17B H 0.7419 0.5575 0.3169 0.051 Uiso 1 1 calc R
C18 C 0.0495(4) 0.1827(4) 0.2418(3) 0.0554(16) Uani 1 1 d .
H18A H 0.0075 0.2049 0.2250 0.067 Uiso 1 1 calc R
C19 C 0.0049(5) 0.0945(5) 0.2540(4) 0.079(2) Uani 1 1 d .
H19B H -0.0661 0.0571 0.2450 0.095 Uiso 1 1 calc R
C20 C 0.0660(5) 0.0604(5) 0.2801(4) 0.080(2) Uani 1 1 d .
H20A H 0.0365 0.0013 0.2899 0.096 Uiso 1 1 calc R
C21 C 0.1713(4) 0.1157(4) 0.2913(3) 0.0457(14) Uani 1 1 d .
C22 C 0.2107(4) 0.2039(4) 0.2767(2) 0.0419(13) Uani 1 1 d .
H22A H 0.2814 0.2412 0.2837 0.050 Uiso 1 1 calc R
C23 C 0.2138(5) -0.0042(4) 0.3190(3) 0.0534(15) Uani 1 1 d .
C24 C 0.2970(5) -0.0138(4) 0.3549(3) 0.0524(15) Uani 1 1 d .
C25 C 0.2743(5) -0.1036(4) 0.3677(3) 0.0631(17) Uani 1 1 d .
H25 H 0.2079 -0.1570 0.3540 0.076 Uiso 1 1 calc R
C26 C 0.3511(6) -0.1111(5) 0.4004(3) 0.0646(18) Uani 1 1 d .
H26 H 0.3369 -0.1690 0.4105 0.078 Uiso 1 1 calc R
C27 C 0.4507(5) -0.0322(5) 0.4188(3) 0.0603(17) Uani 1 1 d .
H27 H 0.5042 -0.0364 0.4407 0.072 Uiso 1 1 calc R
C28 C 0.4676(4) 0.0535(4) 0.4033(3) 0.0473(14) Uani 1 1 d .
C29 C 0.5744(5) 0.1398(4) 0.4190(3) 0.0553(15) Uani 1 1 d .
C30 C 0.6681(4) 0.2895(4) 0.3912(3) 0.0423(13) Uani 1 1 d .
C31 C 0.7579(4) 0.3431(4) 0.4361(3) 0.0504(15) Uani 1 1 d .
H31 H 0.7617 0.3337 0.4747 0.060 Uiso 1 1 calc R
C32 C 0.8427(4) 0.4113(4) 0.4233(3) 0.0551(16) Uani 1 1 d .
H32 H 0.9047 0.4480 0.4532 0.066 Uiso 1 1 calc R
C33 C 0.8357(4) 0.4254(4) 0.3661(2) 0.0412(13) Uani 1 1 d .
H33 H 0.8937 0.4714 0.3579 0.049 Uiso 1 1 calc R
C34 C 0.6649(4) 0.3075(4) 0.3346(2) 0.0381(12) Uani 1 1 d .
H34 H 0.6032 0.2718 0.3043 0.046 Uiso 1 1 calc R
C35 C 0.0904(4) 0.3259(4) 0.1094(3) 0.0512(15) Uani 1 1 d .
H35 H 0.0745 0.3732 0.1280 0.061 Uiso 1 1 calc R
C36 C 0.0513(5) 0.2811(5) 0.0479(3) 0.0642(18) Uani 1 1 d .
H36 H 0.0087 0.2974 0.0252 0.077 Uiso 1 1 calc R
C37 C 0.0746(5) 0.2116(4) 0.0192(3) 0.0562(16) Uani 1 1 d .
H37 H 0.0485 0.1809 -0.0228 0.067 Uiso 1 1 calc R
C38 C 0.1376(4) 0.1884(4) 0.0541(2) 0.0409(13) Uani 1 1 d .
C39 C 0.1731(4) 0.2364(4) 0.1160(2) 0.0389(12) Uani 1 1 d .
H39 H 0.2151 0.2208 0.1398 0.047 Uiso 1 1 calc R
C40 C 0.1240(4) 0.0514(4) -0.0255(3) 0.0515(15) Uani 1 1 d .
C41 C 0.1707(4) -0.0142(4) -0.0386(2) 0.0457(14) Uani 1 1 d .
C42 C 0.1241(5) -0.0919(4) -0.0917(3) 0.0609(17) Uani 1 1 d .
H42 H 0.0654 -0.1033 -0.1187 0.073 Uiso 1 1 calc R
C43 C 0.1667(5) -0.1527(5) -0.1040(3) 0.0660(19) Uani 1 1 d .
H43 H 0.1358 -0.2062 -0.1394 0.079 Uiso 1 1 calc R
C44 C 0.2537(5) -0.1344(4) -0.0645(3) 0.0591(16) Uani 1 1 d .
H44 H 0.2843 -0.1734 -0.0726 0.071 Uiso 1 1 calc R
C45 C 0.2953(4) -0.0537(3) -0.0109(2) 0.0405(13) Uani 1 1 d .
C46 C 0.3905(4) -0.0324(4) 0.0324(2) 0.0428(13) Uani 1 1 d .
C47 C 0.5205(4) 0.0879(4) 0.1275(2) 0.0415(13) Uani 1 1 d .
C48 C 0.5597(5) 0.0304(4) 0.1459(3) 0.0556(16) Uani 1 1 d .
H48 H 0.5253 -0.0380 0.1285 0.067 Uiso 1 1 calc R
C49 C 0.6503(5) 0.0773(4) 0.1903(3) 0.0593(17) Uani 1 1 d .
H49 H 0.6787 0.0408 0.2033 0.071 Uiso 1 1 calc R
C50 C 0.7000(4) 0.1793(4) 0.2161(3) 0.0487(14) Uani 1 1 d .
H50 H 0.7615 0.2099 0.2464 0.058 Uiso 1 1 calc R
C51 C 0.5729(4) 0.1887(4) 0.1558(2) 0.0394(12) Uani 1 1 d .
H51 H 0.5448 0.2264 0.1444 0.047 Uiso 1 1 calc R
C52 C 0.2391(5) 0.5719(4) 0.2493(3) 0.0531(15) Uani 1 1 d .
H52 H 0.1956 0.5558 0.2749 0.064 Uiso 1 1 calc R
C53 C 0.2827(6) 0.6653(5) 0.2418(3) 0.072(2) Uani 1 1 d .
H53 H 0.2682 0.7119 0.2632 0.086 Uiso 1 1 calc R
C54 C 0.3460(6) 0.6916(5) 0.2043(3) 0.075(2) Uani 1 1 d .
H54 H 0.3749 0.7550 0.2000 0.090 Uiso 1 1 calc R
C55 C 0.3659(5) 0.6205(4) 0.1726(3) 0.0495(14) Uani 1 1 d .
C56 C 0.3225(4) 0.5292(4) 0.1815(2) 0.0410(13) Uani 1 1 d .
H56 H 0.3362 0.4818 0.1605 0.049 Uiso 1 1 calc R
C57 C 0.4496(5) 0.7063(5) 0.1014(3) 0.0627(18) Uani 1 1 d .
C58 C 0.5096(5) 0.7007(4) 0.0570(3) 0.0521(15) Uani 1 1 d .
C59 C 0.5178(5) 0.7530(4) 0.0148(3) 0.0611(17) Uani 1 1 d .
H59 H 0.4892 0.7941 0.0156 0.073 Uiso 1 1 calc R
C60 C 0.5694(5) 0.7425(5) -0.0286(3) 0.0634(18) Uani 1 1 d .
H60 H 0.5763 0.7775 -0.0572 0.076 Uiso 1 1 calc R
C61 C 0.6107(5) 0.6808(4) -0.0299(3) 0.0545(16) Uani 1 1 d .
H61 H 0.6429 0.6713 -0.0601 0.065 Uiso 1 1 calc R
C62 C 0.6030(4) 0.6331(4) 0.0148(3) 0.0483(14) Uani 1 1 d .
C63 C 0.6530(4) 0.5711(4) 0.0162(3) 0.0511(15) Uani 1 1 d .
C64 C 0.6966(4) 0.4780(4) 0.0773(3) 0.0448(13) Uani 1 1 d .
C65 C 0.7470(5) 0.4470(5) 0.0404(3) 0.0647(18) Uani 1 1 d .
H65 H 0.7522 0.4624 0.0037 0.078 Uiso 1 1 calc R
C66 C 0.7899(6) 0.3922(5) 0.0591(3) 0.0705(19) Uani 1 1 d .
H66 H 0.8216 0.3680 0.0341 0.085 Uiso 1 1 calc R
C67 C 0.7850(5) 0.3744(4) 0.1144(3) 0.0536(15) Uani 1 1 d .
H67 H 0.8177 0.3414 0.1277 0.064 Uiso 1 1 calc R
C68 C 0.6917(4) 0.4526(4) 0.1312(2) 0.0399(12) Uani 1 1 d .
H68 H 0.6561 0.4715 0.1558 0.048 Uiso 1 1 calc R
C69 C 0.6741(6) 0.5608(5) 0.4335(3) 0.084(2) Uani 1 1 d .
H69A H 0.7061 0.5219 0.4223 0.126 Uiso 1 1 calc R
H69B H 0.6198 0.5261 0.4512 0.126 Uiso 1 1 calc R
H69C H 0.7240 0.6231 0.4628 0.126 Uiso 1 1 calc R
C70 C 0.5984(6) 0.6122(6) 0.2154(4) 0.096(3) Uani 1 1 d .
H70A H 0.5741 0.5970 0.2503 0.143 Uiso 1 1 calc R
H70B H 0.5977 0.6709 0.2110 0.143 Uiso 1 1 calc R
H70C H 0.6671 0.6228 0.2211 0.143 Uiso 1 1 calc R
C71 C 0.4017(6) 0.3277(6) 0.4251(3) 0.085(2) Uani 1 1 d .
H71A H 0.4639 0.3799 0.4542 0.128 Uiso 1 1 calc R
H71B H 0.3634 0.2804 0.4448 0.128 Uiso 1 1 calc R
H71C H 0.3615 0.3549 0.4096 0.128 Uiso 1 1 calc R
C72 C 0.2260(7) 0.0348(6) 0.1474(4) 0.107(3) Uani 1 1 d .
H72A H 0.2569 0.0266 0.1836 0.161 Uiso 1 1 calc R
H72B H 0.2022 -0.0230 0.1134 0.161 Uiso 1 1 calc R
H72C H 0.1693 0.0441 0.1538 0.161 Uiso 1 1 calc R
C74 C 0.1212(13) 0.6807(6) 0.4168(7) 0.305(15) Uani 1 1 d .
H74A H 0.1523 0.6799 0.3833 0.457 Uiso 1 1 calc R
H74B H 0.1696 0.7351 0.4518 0.457 Uiso 1 1 calc R
H74C H 0.0622 0.6880 0.4053 0.457 Uiso 1 1 calc R

loop_
_atom_site_aniso_label
_atom_site_aniso_U_11
_atom_site_aniso_U_22
_atom_site_aniso_U_33
_atom_site_aniso_U_23
_atom_site_aniso_U_13
_atom_site_aniso_U_12
Cu1 0.0408(4) 0.0365(4) 0.0354(4) 0.0061(3) 0.0063(3) 0.0197(3)
Cu2 0.0425(4) 0.0316(3) 0.0370(4) 0.0059(3) 0.0063(3) 0.0170(3)
S1 0.0386(8) 0.0422(8) 0.0460(8) 0.0139(7) 0.0070(7) 0.0170(6)
S2 0.0337(7) 0.0511(8) 0.0460(8) 0.0027(7) 0.0063(6) 0.0241(7)
O1 0.051(3) 0.049(2) 0.092(3) 0.010(2) 0.024(2) 0.032(2)
O2 0.065(4) 0.059(3) 0.266(9) -0.055(4) 0.081(5) -0.008(3)
O3 0.055(3) 0.042(2) 0.133(4) 0.032(3) 0.001(3) 0.014(2)
O4 0.056(3) 0.083(3) 0.102(4) 0.044(3) 0.005(3) 0.039(3)
O5 0.089(4) 0.097(4) 0.063(3) -0.025(3) -0.027(3) 0.067(3)
O6 0.069(3) 0.044(2) 0.065(3) -0.005(2) 0.000(2) 0.035(2)
O7 0.173(6) 0.116(4) 0.147(5) 0.094(4) 0.111(5) 0.121(4)
O8 0.089(3) 0.094(3) 0.073(3) 0.055(3) 0.049(3) 0.059(3)
O9 0.079(3) 0.041(2) 0.058(3) 0.005(2) 0.034(2) 0.018(2)
O10 0.067(3) 0.087(3) 0.126(4) 0.057(3) -0.012(3) 0.035(3)
O11 0.050(2) 0.038(2) 0.054(2) 0.0094(18) 0.0072(19) 0.0151(18)
O12 0.056(3) 0.064(3) 0.070(3) 0.028(2) 0.034(2) 0.026(2)
O13 0.038(2) 0.058(2) 0.055(2) 0.000(2) 0.0054(19) 0.0257(19)
O14 0.048(2) 0.059(3) 0.062(3) -0.015(2) 0.005(2) 0.024(2)
O15 0.036(2) 0.052(2) 0.051(2) 0.0052(18) 0.0107(18) 0.0264(18)
O16 0.067(3) 0.076(3) 0.079(3) 0.037(3) 0.031(3) 0.035(2)
O17 0.057(3) 0.045(2) 0.068(3) 0.008(2) 0.018(2) 0.022(2)
O18 0.073(3) 0.068(3) 0.069(3) 0.034(3) 0.025(3) 0.044(3)
O19 0.058(3) 0.056(3) 0.076(3) 0.030(2) 0.022(2) 0.028(2)
O20 0.068(3) 0.060(3) 0.046(2) 0.005(2) 0.004(2) 0.040(2)
O21 0.351(18) 0.213(12) 0.57(3) 0.190(15) -0.027(18) 0.142(12)
O22 0.182(9) 0.257(11) 0.092(6) 0.022(6) -0.016(6) 0.079(9)
O23 0.40(2) 0.66(3) 0.35(2) 0.30(2) 0.256(19) 0.35(2)
O24 0.267(16) 0.41(2) 0.46(3) -0.096(19) 0.168(17) 0.067(16)
N1 0.038(3) 0.040(2) 0.034(2) 0.006(2) 0.006(2) 0.022(2)
N2 0.032(2) 0.041(3) 0.046(3) -0.004(2) 0.001(2) 0.014(2)
N3 0.037(3) 0.037(3) 0.072(3) -0.008(2) 0.015(3) 0.013(2)
N4 0.042(3) 0.030(2) 0.086(4) -0.002(2) 0.023(3) 0.009(2)
N5 0.035(2) 0.035(2) 0.044(3) 0.007(2) 0.009(2) 0.015(2)
N6 0.037(2) 0.033(2) 0.043(3) 0.008(2) 0.011(2) 0.016(2)
N7 0.038(3) 0.042(3) 0.073(3) 0.026(2) 0.009(2) 0.016(2)
N8 0.042(3) 0.041(3) 0.059(3) 0.018(2) 0.013(2) 0.021(2)
N9 0.041(3) 0.061(3) 0.060(3) 0.035(3) 0.016(2) 0.029(2)
N10 0.035(2) 0.041(2) 0.038(2) 0.010(2) 0.011(2) 0.021(2)
N11 0.039(3) 0.039(2) 0.039(2) 0.009(2) 0.006(2) 0.025(2)
N12 0.044(3) 0.055(3) 0.039(3) -0.002(2) 0.001(2) 0.033(2)
N13 0.043(3) 0.039(2) 0.031(2) -0.002(2) 0.004(2) 0.020(2)
N14 0.041(3) 0.033(2) 0.051(3) -0.003(2) 0.000(2) 0.022(2)
N15 0.038(2) 0.029(2) 0.038(2) 0.0050(19) 0.006(2) 0.016(2)
N16 0.045(3) 0.038(2) 0.037(2) 0.004(2) 0.008(2) 0.021(2)
N17 0.061(3) 0.061(3) 0.067(3) 0.032(3) 0.035(3) 0.040(3)
N18 0.054(3) 0.051(3) 0.054(3) 0.028(2) 0.023(3) 0.026(2)
N19 0.059(3) 0.065(3) 0.057(3) 0.034(3) 0.036(3) 0.044(3)
N20 0.038(2) 0.033(2) 0.043(3) 0.007(2) 0.014(2) 0.016(2)
C1 0.029(3) 0.051(3) 0.049(3) 0.017(3) 0.009(3) 0.019(3)
C2 0.055(4) 0.067(4) 0.034(3) 0.010(3) 0.015(3) 0.030(3)
C3 0.046(4) 0.061(4) 0.040(3) 0.000(3) 0.010(3) 0.025(3)
C4 0.038(3) 0.038(3) 0.046(3) 0.007(3) 0.006(3) 0.018(3)
C5 0.032(3) 0.040(3) 0.038(3) 0.000(2) 0.004(2) 0.017(2)
C6 0.043(3) 0.042(3) 0.040(3) 0.003(3) -0.002(3) 0.016(3)
C7 0.054(4) 0.044(3) 0.051(4) 0.004(3) 0.015(3) 0.025(3)
C8 0.063(4) 0.041(4) 0.092(5) -0.011(3) 0.028(4) 0.022(3)
C9 0.076(6) 0.037(4) 0.175(9) -0.044(5) 0.040(6) 0.005(4)
C10 0.068(5) 0.044(4) 0.180(9) -0.040(5) 0.046(6) 0.006(4)
C11 0.054(4) 0.033(3) 0.126(7) -0.017(4) 0.031(4) 0.011(3)
C12 0.056(5) 0.038(4) 0.145(8) -0.032(4) 0.036(5) 0.004(3)
C13 0.042(3) 0.038(3) 0.060(4) 0.001(3) 0.009(3) 0.020(3)
C14 0.034(3) 0.030(3) 0.077(4) 0.002(3) 0.015(3) 0.003(2)
C15 0.039(3) 0.036(3) 0.076(4) 0.007(3) 0.015(3) 0.006(3)
C16 0.047(3) 0.047(3) 0.051(3) 0.010(3) 0.019(3) 0.024(3)
C17 0.037(3) 0.028(3) 0.042(3) 0.003(2) 0.006(3) 0.003(2)
C18 0.039(3) 0.040(3) 0.075(4) 0.004(3) 0.002(3) 0.019(3)
C19 0.030(3) 0.052(4) 0.145(7) 0.031(4) 0.015(4) 0.014(3)
C20 0.048(4) 0.059(4) 0.136(7) 0.050(5) 0.023(4) 0.021(3)
C21 0.035(3) 0.034(3) 0.066(4) 0.018(3) 0.014(3) 0.015(2)
C22 0.034(3) 0.039(3) 0.047(3) 0.009(3) 0.008(3) 0.015(2)
C23 0.046(4) 0.039(3) 0.069(4) 0.020(3) 0.011(3) 0.016(3)
C24 0.057(4) 0.044(3) 0.057(4) 0.021(3) 0.014(3) 0.023(3)
C25 0.059(4) 0.050(4) 0.074(5) 0.018(3) 0.008(4) 0.025(3)
C26 0.081(5) 0.047(4) 0.074(5) 0.021(3) 0.012(4) 0.040(4)
C27 0.070(5) 0.058(4) 0.063(4) 0.027(3) 0.013(4) 0.038(4)
C28 0.053(4) 0.042(3) 0.054(4) 0.020(3) 0.016(3) 0.026(3)
C29 0.057(4) 0.059(4) 0.050(4) 0.020(3) 0.010(3) 0.028(3)
C30 0.032(3) 0.044(3) 0.051(3) 0.014(3) 0.014(3) 0.019(3)
C31 0.047(4) 0.065(4) 0.037(3) 0.019(3) 0.009(3) 0.025(3)
C32 0.038(3) 0.067(4) 0.040(3) 0.002(3) -0.003(3) 0.020(3)
C33 0.032(3) 0.049(3) 0.035(3) 0.005(3) 0.005(2) 0.017(3)
C34 0.030(3) 0.043(3) 0.044(3) 0.010(3) 0.007(2) 0.021(2)
C35 0.057(4) 0.057(4) 0.045(3) 0.007(3) 0.006(3) 0.038(3)
C36 0.075(5) 0.089(5) 0.043(4) 0.013(3) 0.003(3) 0.059(4)
C37 0.070(4) 0.066(4) 0.031(3) -0.006(3) -0.002(3) 0.046(4)
C38 0.042(3) 0.045(3) 0.036(3) 0.006(2) 0.012(3) 0.024(3)
C39 0.039(3) 0.042(3) 0.037(3) 0.010(2) 0.002(2) 0.024(3)
C40 0.041(3) 0.056(4) 0.048(4) -0.002(3) -0.003(3) 0.027(3)
C41 0.042(3) 0.042(3) 0.038(3) -0.009(3) 0.004(3) 0.018(3)
C42 0.053(4) 0.072(4) 0.043(3) -0.011(3) -0.004(3) 0.035(3)
C43 0.053(4) 0.059(4) 0.061(4) -0.023(3) -0.008(3) 0.030(3)
C44 0.057(4) 0.046(3) 0.065(4) -0.001(3) 0.008(3) 0.027(3)
C45 0.040(3) 0.026(3) 0.038(3) -0.003(2) 0.006(2) 0.008(2)
C46 0.046(3) 0.028(3) 0.048(3) 0.007(3) 0.009(3) 0.016(3)
C47 0.043(3) 0.034(3) 0.043(3) 0.005(2) 0.004(3) 0.019(3)
C48 0.051(4) 0.039(3) 0.067(4) 0.007(3) -0.002(3) 0.023(3)
C49 0.067(4) 0.048(4) 0.067(4) 0.015(3) 0.000(3) 0.037(3)
C50 0.047(3) 0.047(3) 0.054(4) 0.012(3) 0.010(3) 0.027(3)
C51 0.047(3) 0.032(3) 0.041(3) 0.014(2) 0.011(3) 0.019(3)
C52 0.055(4) 0.050(4) 0.060(4) 0.009(3) 0.023(3) 0.032(3)
C53 0.095(5) 0.059(4) 0.086(5) 0.020(4) 0.053(5) 0.050(4)
C54 0.099(6) 0.057(4) 0.100(6) 0.040(4) 0.062(5) 0.048(4)
C55 0.056(4) 0.048(3) 0.054(4) 0.020(3) 0.016(3) 0.031(3)
C56 0.047(3) 0.042(3) 0.044(3) 0.013(3) 0.014(3) 0.029(3)
C57 0.081(5) 0.062(4) 0.075(5) 0.040(4) 0.037(4) 0.047(4)
C58 0.059(4) 0.048(3) 0.067(4) 0.032(3) 0.024(3) 0.033(3)
C59 0.056(4) 0.064(4) 0.083(5) 0.041(4) 0.021(4) 0.038(3)
C60 0.070(4) 0.067(4) 0.077(5) 0.050(4) 0.034(4) 0.038(4)
C61 0.053(4) 0.058(4) 0.053(4) 0.032(3) 0.022(3) 0.019(3)
C62 0.049(3) 0.053(3) 0.051(3) 0.023(3) 0.014(3) 0.028(3)
C63 0.050(4) 0.059(4) 0.055(4) 0.027(3) 0.026(3) 0.029(3)
C64 0.044(3) 0.048(3) 0.048(3) 0.018(3) 0.017(3) 0.025(3)
C65 0.084(5) 0.095(5) 0.049(4) 0.037(4) 0.034(4) 0.061(4)
C66 0.094(5) 0.092(5) 0.067(4) 0.033(4) 0.040(4) 0.071(5)
C67 0.074(4) 0.052(4) 0.048(4) 0.017(3) 0.022(3) 0.038(3)
C68 0.042(3) 0.037(3) 0.046(3) 0.017(3) 0.015(3) 0.021(3)
C69 0.093(6) 0.071(5) 0.075(5) 0.018(4) 0.006(4) 0.037(4)
C70 0.088(6) 0.087(6) 0.122(7) 0.042(6) 0.012(6) 0.051(5)
C71 0.081(5) 0.097(6) 0.069(5) 0.029(4) 0.020(4) 0.035(5)
C72 0.126(8) 0.089(6) 0.091(6) 0.022(5) 0.035(6) 0.041(6)
C74 0.34(2) 0.038(5) 0.279(18) 0.063(8) -0.223(16) -0.038(8)

loop_
_atom_type_symbol
_atom_type_description
_atom_type_scat_dispersion_real
_atom_type_scat_dispersion_imag
_atom_type_scat_source
C C 0.0033 0.0016 'International Tables Vol C Tables 4.2.6.8 and 6.1.1.4'
H H 0.0000 0.0000 'International Tables Vol C Tables 4.2.6.8 and 6.1.1.4'
N N 0.0061 0.0033 'International Tables Vol C Tables 4.2.6.8 and 6.1.1.4'
O O 0.0106 0.0060 'International Tables Vol C Tables 4.2.6.8 and 6.1.1.4'
S S 0.1246 0.1234 'International Tables Vol C Tables 4.2.6.8 and 6.1.1.4'
Cu Cu 0.3201 1.2651 'International Tables Vol C Tables 4.2.6.8 and 6.1.1.4'

loop_
_geom_angle_atom_site_label_1
_geom_angle_atom_site_label_2
_geom_angle_atom_site_label_3
_geom_angle
_geom_angle_site_symmetry_3
N6 Cu1 N1 91.44(17) .
N6 Cu1 N11 91.35(17) .
N1 Cu1 N11 170.90(17) .
N6 Cu1 N16 177.66(18) .
N1 Cu1 N16 87.70(17) .
N11 Cu1 N16 89.17(17) .
N6 Cu1 O15 93.01(16) 1_455
N1 Cu1 O15 99.80(15) 1_455
N11 Cu1 O15 88.70(15) 1_455
N16 Cu1 O15 89.29(16) 1_455
N5 Cu2 N10 90.63(17) .
N5 Cu2 N15 176.58(17) .
N10 Cu2 N15 91.62(17) .
N5 Cu2 N20 87.16(17) .
N10 Cu2 N20 175.67(16) .
N15 Cu2 N20 90.76(16) .
N5 Cu2 O13 90.27(16) .
N10 Cu2 O13 94.84(15) .
N15 Cu2 O13 86.97(15) .
N20 Cu2 O13 88.90(16) .
O10 S1 O11 111.5(3) .
O10 S1 O12 110.9(3) .
O11 S1 O12 110.4(2) .
O10 S1 O9 108.8(3) .
O11 S1 O9 106.7(2) .
O12 S1 O9 108.5(3) .
O14 S2 O16 111.4(3) .
O14 S2 O13 110.0(2) .
O16 S2 O13 109.5(3) .
O14 S2 O15 108.9(2) .
O16 S2 O15 108.9(2) .
O13 S2 O15 108.1(2) .
S2 O13 Cu2 140.8(2) .
S2 O15 Cu1 144.3(2) 1_655
C69 O17 H17 109.5 .
C70 O18 H18 109.5 .
C71 O19 H19 109.5 .
C72 O20 H20 109.5 .
C74 O22 H22 109.5 .
C1 N1 C5 117.2(4) .
C1 N1 Cu1 118.3(3) .
C5 N1 Cu1 121.9(3) .
C6 N2 C4 123.3(5) .
C6 N2 H2 118.3 .
C4 N2 H2 118.3 .
C7 N3 C11 117.1(5) .
C12 N4 C13 126.1(5) .
C12 N4 H4 116.9 .
C13 N4 H4 116.9 .
C17 N5 C16 117.5(4) .
C17 N5 Cu2 122.4(3) .
C16 N5 Cu2 120.1(4) .
C18 N6 C22 117.2(4) .
C18 N6 Cu1 117.0(4) .
C22 N6 Cu1 125.8(3) .
C23 N7 C21 124.7(5) .
C23 N7 H7 117.6 .
C21 N7 H7 117.6 .
C28 N8 C24 117.9(5) .
C29 N9 C30 123.1(5) .
C29 N9 H9 118.4 .
C30 N9 H9 118.4 .
C34 N10 C33 118.3(4) .
C34 N10 Cu2 121.1(3) .
C33 N10 Cu2 120.1(3) .
C39 N11 C35 117.7(4) .
C39 N11 Cu1 122.8(3) .
C35 N11 Cu1 119.5(3) .
C40 N12 C38 125.8(5) .
C40 N12 H12 117.1 .
C38 N12 H12 117.1 .
C45 N13 C41 117.9(4) .
C46 N14 C47 125.5(5) .
C46 N14 H14 117.2 .
C47 N14 H14 117.2 .
C50 N15 C51 117.7(4) .
C50 N15 Cu2 119.6(4) .
C51 N15 Cu2 122.6(3) .
C52 N16 C56 119.4(5) .
C52 N16 Cu1 117.8(4) .
C56 N16 Cu1 122.7(3) .
C57 N17 C55 126.8(5) .
C57 N17 H17A 116.6 .
C55 N17 H17A 116.6 .
C62 N18 C58 119.1(5) .
C63 N19 C64 126.5(5) .
C63 N19 H19A 116.8 .
C64 N19 H19A 116.8 .
C67 N20 C68 118.1(5) .
C67 N20 Cu2 119.8(4) .
C68 N20 Cu2 121.5(3) .
N1 C1 C2 121.5(5) .
N1 C1 H1 119.2 .
C2 C1 H1 119.2 .
C3 C2 C1 120.2(5) .
C3 C2 H2A 119.9 .
C1 C2 H2A 119.9 .
C2 C3 C4 119.2(5) .
C2 C3 H3 120.4 .
C4 C3 H3 120.4 .
C5 C4 C3 118.5(5) .
C5 C4 N2 118.3(5) .
C3 C4 N2 123.2(5) .
N1 C5 C4 123.3(5) .
N1 C5 H5 118.4 .
C4 C5 H5 118.4 .
O1 C6 N2 124.2(5) .
O1 C6 C7 121.2(5) .
N2 C6 C7 114.6(5) .
N3 C7 C8 124.1(6) .
N3 C7 C6 117.3(5) .
C8 C7 C6 118.6(5) .
C9 C8 C7 117.3(6) .
C9 C8 H8 121.3 .
C7 C8 H8 121.3 .
C10 C9 C8 119.9(6) .
C10 C9 H9A 120.0 .
C8 C9 H9A 120.0 .
C9 C10 C11 118.6(7) .
C9 C10 H10 120.7 .
C11 C10 H10 120.7 .
N3 C11 C10 122.7(6) .
N3 C11 C12 118.7(5) .
C10 C11 C12 118.4(6) .
O2 C12 N4 124.5(6) .
O2 C12 C11 120.8(6) .
N4 C12 C11 114.6(6) .
C17 C13 C14 118.6(5) .
C17 C13 N4 117.3(5) .
C14 C13 N4 124.1(5) .
C15 C14 C13 118.4(5) .
C15 C14 H14A 120.8 .
C13 C14 H14A 120.8 .
C16 C15 C14 121.0(5) .
C16 C15 H15 119.5 .
C14 C15 H15 119.5 .
C15 C16 N5 121.4(5) .
C15 C16 H16 119.3 .
N5 C16 H16 119.3 .
N5 C17 C13 123.1(5) .
N5 C17 H17B 118.5 .
C13 C17 H17B 118.5 .
N6 C18 C19 123.0(6) .
N6 C18 H18A 118.5 .
C19 C18 H18A 118.5 .
C18 C19 C20 119.6(6) .
C18 C19 H19B 120.2 .
C20 C19 H19B 120.2 .
C21 C20 C19 119.1(6) .
C21 C20 H20A 120.4 .
C19 C20 H20A 120.4 .
C22 C21 C20 117.7(5) .
C22 C21 N7 118.8(5) .
C20 C21 N7 123.5(5) .
N6 C22 C21 123.3(5) .
N6 C22 H22A 118.3 .
C21 C22 H22A 118.3 .
O3 C23 N7 124.5(6) .
O3 C23 C24 120.6(5) .
N7 C23 C24 114.9(5) .
N8 C24 C25 122.0(6) .
N8 C24 C23 118.3(5) .
C25 C24 C23 119.7(5) .
C26 C25 C24 118.9(6) .
C26 C25 H25 120.6 .
C24 C25 H25 120.6 .
C25 C26 C27 120.1(6) .
C25 C26 H26 120.0 .
C27 C26 H26 120.0 .
C26 C27 C28 117.7(6) .
C26 C27 H27 121.1 .
C28 C27 H27 121.1 .
N8 C28 C27 123.4(5) .
N8 C28 C29 116.1(5) .
C27 C28 C29 120.4(6) .
O4 C29 N9 126.5(6) .
O4 C29 C28 120.6(6) .
N9 C29 C28 112.9(5) .
C31 C30 C34 118.9(5) .
C31 C30 N9 123.9(5) .
C34 C30 N9 117.3(5) .
C30 C31 C32 118.9(5) .
C30 C31 H31 120.6 .
C32 C31 H31 120.6 .
C31 C32 C33 120.0(5) .
C31 C32 H32 120.0 .
C33 C32 H32 120.0 .
N10 C33 C32 121.5(5) .
N10 C33 H33 119.3 .
C32 C33 H33 119.3 .
N10 C34 C30 122.6(5) .
N10 C34 H34 118.7 .
C30 C34 H34 118.7 .
N11 C35 C36 121.9(5) .
N11 C35 H35 119.0 .
C36 C35 H35 119.0 .
C35 C36 C37 120.1(6) .
C35 C36 H36 119.9 .
C37 C36 H36 119.9 .
C36 C37 C38 118.7(5) .
C36 C37 H37 120.6 .
C38 C37 H37 120.6 .
C39 C38 C37 117.5(5) .
C39 C38 N12 118.3(5) .
C37 C38 N12 124.2(5) .
N11 C39 C38 124.1(5) .
N11 C39 H39 118.0 .
C38 C39 H39 118.0 .
O5 C40 N12 124.8(5) .
O5 C40 C41 120.8(5) .
N12 C40 C41 114.4(5) .
N13 C41 C42 122.9(5) .
N13 C41 C40 119.1(4) .
C42 C41 C40 118.0(5) .
C41 C42 C43 118.3(6) .
C41 C42 H42 120.8 .
C43 C42 H42 120.8 .
C44 C43 C42 120.4(6) .
C44 C43 H43 119.8 .
C42 C43 H43 119.8 .
C43 C44 C45 117.1(6) .
C43 C44 H44 121.5 .
C45 C44 H44 121.5 .
N13 C45 C44 123.3(5) .
N13 C45 C46 119.0(4) .
C44 C45 C46 117.7(5) .
O6 C46 N14 124.5(5) .
O6 C46 C45 121.2(5) .
N14 C46 C45 114.3(5) .
C51 C47 C48 118.9(5) .
C51 C47 N14 118.4(5) .
C48 C47 N14 122.7(5) .
C49 C48 C47 118.0(5) .
C49 C48 H48 121.0 .
C47 C48 H48 121.0 .
C48 C49 C50 120.2(5) .
C48 C49 H49 119.9 .
C50 C49 H49 119.9 .
N15 C50 C49 122.0(5) .
N15 C50 H50 119.0 .
C49 C50 H50 119.0 .
N15 C51 C47 123.2(5) .
N15 C51 H51 118.4 .
C47 C51 H51 118.4 .
N16 C52 C53 119.0(5) .
N16 C52 H52 120.5 .
C53 C52 H52 120.5 .
C54 C53 C52 122.3(6) .
C54 C53 H53 118.8 .
C52 C53 H53 118.8 .
C53 C54 C55 117.8(6) .
C53 C54 H54 121.1 .
C55 C54 H54 121.1 .
C56 C55 C54 118.5(6) .
C56 C55 N17 118.1(5) .
C54 C55 N17 123.4(5) .
N16 C56 C55 123.0(5) .
N16 C56 H56 118.5 .
C55 C56 H56 118.5 .
O7 C57 N17 124.1(6) .
O7 C57 C58 121.4(5) .
N17 C57 C58 114.4(5) .
N18 C58 C59 121.7(5) .
N18 C58 C57 119.1(5) .
C59 C58 C57 119.2(5) .
C58 C59 C60 118.4(6) .
C58 C59 H59 120.8 .
C60 C59 H59 120.8 .
C61 C60 C59 120.5(5) .
C61 C60 H60 119.8 .
C59 C60 H60 119.8 .
C60 C61 C62 118.3(6) .
C60 C61 H61 120.8 .
C62 C61 H61 120.8 .
N18 C62 C61 121.9(5) .
N18 C62 C63 119.3(5) .
C61 C62 C63 118.8(5) .
O8 C63 N19 123.4(5) .
O8 C63 C62 120.4(5) .
N19 C63 C62 116.1(5) .
C65 C64 C68 117.6(5) .
C65 C64 N19 124.5(5) .
C68 C64 N19 117.8(5) .
C64 C65 C66 118.7(5) .
C64 C65 H65 120.6 .
C66 C65 H65 120.6 .
C67 C66 C65 119.4(6) .
C67 C66 H66 120.3 .
C65 C66 H66 120.3 .
N20 C67 C66 122.4(6) .
N20 C67 H67 118.8 .
C66 C67 H67 118.8 .
N20 C68 C64 123.6(5) .
N20 C68 H68 118.2 .
C64 C68 H68 118.2 .
O17 C69 H69A 109.5 .
O17 C69 H69B 109.5 .
H69A C69 H69B 109.5 .
O17 C69 H69C 109.5 .
H69A C69 H69C 109.5 .
H69B C69 H69C 109.5 .
O18 C70 H70A 109.5 .
O18 C70 H70B 109.5 .
H70A C70 H70B 109.5 .
O18 C70 H70C 109.5 .
H70A C70 H70C 109.5 .
H70B C70 H70C 109.5 .
O19 C71 H71A 109.5 .
O19 C71 H71B 109.5 .
H71A C71 H71B 109.5 .
O19 C71 H71C 109.5 .
H71A C71 H71C 109.5 .
H71B C71 H71C 109.5 .
O20 C72 H72A 109.5 .
O20 C72 H72B 109.5 .
H72A C72 H72B 109.5 .
O20 C72 H72C 109.5 .
H72A C72 H72C 109.5 .
H72B C72 H72C 109.5 .
O22 C74 H74A 109.5 .
O22 C74 H74B 109.5 .
H74A C74 H74B 109.5 .
O22 C74 H74C 109.5 .
H74A C74 H74C 109.5 .
H74B C74 H74C 109.5 .

loop_
_geom_bond_atom_site_label_1
_geom_bond_atom_site_label_2
_geom_bond_distance
_geom_bond_site_symmetry_2
Cu1 N6 2.021(4) .
Cu1 N1 2.024(4) .
Cu1 N11 2.026(4) .
Cu1 N16 2.036(4) .
Cu1 O15 2.271(3) 1_455
Cu2 N5 2.022(4) .
Cu2 N10 2.031(4) .
Cu2 N15 2.037(4) .
Cu2 N20 2.043(4) .
Cu2 O13 2.395(4) .
S1 O10 1.458(4) .
S1 O11 1.475(4) .
S1 O12 1.477(4) .
S1 O9 1.482(4) .
S2 O14 1.460(4) .
S2 O16 1.472(4) .
S2 O13 1.474(4) .
S2 O15 1.477(4) .
O1 C6 1.225(6) .
O2 C12 1.212(8) .
O3 C23 1.208(7) .
O4 C29 1.210(7) .
O5 C40 1.199(7) .
O6 C46 1.224(6) .
O7 C57 1.201(7) .
O8 C63 1.225(6) .
O15 Cu1 2.271(3) 1_655
O17 C69 1.404(8) .
O17 H17 0.8200 .
O18 C70 1.385(9) .
O18 H18 0.8200 .
O19 C71 1.404(8) .
O19 H19 0.8200 .
O20 C72 1.428(8) .
O20 H20 0.8200 .
O22 C74 1.294(12) .
O22 H22 0.8200 .
N1 C1 1.349(6) .
N1 C5 1.353(6) .
N2 C6 1.346(6) .
N2 C4 1.428(6) .
N2 H2 0.8600 .
N3 C7 1.316(7) .
N3 C11 1.335(7) .
N4 C12 1.362(7) .
N4 C13 1.411(7) .
N4 H4 0.8600 .
N5 C17 1.346(6) .
N5 C16 1.370(6) .
N6 C18 1.338(7) .
N6 C22 1.365(6) .
N7 C23 1.342(7) .
N7 C21 1.400(7) .
N7 H7 0.8600 .
N8 C28 1.339(7) .
N8 C24 1.347(7) .
N9 C29 1.356(7) .
N9 C30 1.402(6) .
N9 H9 0.8600 .
N10 C34 1.334(6) .
N10 C33 1.346(6) .
N11 C39 1.332(6) .
N11 C35 1.341(6) .
N12 C40 1.351(7) .
N12 C38 1.408(6) .
N12 H12 0.8600 .
N13 C45 1.329(6) .
N13 C41 1.341(7) .
N14 C46 1.351(6) .
N14 C47 1.422(6) .
N14 H14 0.8600 .
N15 C50 1.340(6) .
N15 C51 1.340(6) .
N16 C52 1.344(6) .
N16 C56 1.346(6) .
N17 C57 1.350(7) .
N17 C55 1.405(7) .
N17 H17A 0.8600 .
N18 C62 1.348(7) .
N18 C58 1.352(7) .
N19 C63 1.357(7) .
N19 C64 1.395(7) .
N19 H19A 0.8600 .
N20 C67 1.324(7) .
N20 C68 1.337(6) .
C1 C2 1.381(7) .
C1 H1 0.9300 .
C2 C3 1.351(8) .
C2 H2A 0.9300 .
C3 C4 1.381(7) .
C3 H3 0.9300 .
C4 C5 1.364(7) .
C5 H5 0.9300 .
C6 C7 1.514(8) .
C7 C8 1.391(7) .
C8 C9 1.364(9) .
C8 H8 0.9300 .
C9 C10 1.362(10) .
C9 H9A 0.9300 .
C10 C11 1.380(8) .
C10 H10 0.9300 .
C11 C12 1.501(9) .
C13 C17 1.370(7) .
C13 C14 1.381(7) .
C14 C15 1.376(8) .
C14 H14A 0.9300 .
C15 C16 1.344(7) .
C15 H15 0.9300 .
C16 H16 0.9300 .
C17 H17B 0.9300 .
C18 C19 1.360(8) .
C18 H18A 0.9300 .
C19 C20 1.389(9) .
C19 H19B 0.9300 .
C20 C21 1.384(8) .
C20 H20A 0.9300 .
C21 C22 1.383(7) .
C22 H22A 0.9300 .
C23 C24 1.492(8) .
C24 C25 1.409(8) .
C25 C26 1.359(9) .
C25 H25 0.9300 .
C26 C27 1.389(9) .
C26 H26 0.9300 .
C27 C28 1.393(8) .
C27 H27 0.9300 .
C28 C29 1.505(8) .
C30 C31 1.364(7) .
C30 C34 1.390(7) .
C31 C32 1.372(8) .
C31 H31 0.9300 .
C32 C33 1.378(7) .
C32 H32 0.9300 .
C33 H33 0.9300 .
C34 H34 0.9300 .
C35 C36 1.362(8) .
C35 H35 0.9300 .
C36 C37 1.377(8) .
C36 H36 0.9300 .
C37 C38 1.382(7) .
C37 H37 0.9300 .
C38 C39 1.376(7) .
C39 H39 0.9300 .
C40 C41 1.505(7) .
C41 C42 1.375(7) .
C42 C43 1.388(8) .
C42 H42 0.9300 .
C43 C44 1.367(8) .
C43 H43 0.9300 .
C44 C45 1.410(7) .
C44 H44 0.9300 .
C45 C46 1.488(7) .
C47 C51 1.380(7) .
C47 C48 1.390(7) .
C48 C49 1.369(8) .
C48 H48 0.9300 .
C49 C50 1.389(7) .
C49 H49 0.9300 .
C50 H50 0.9300 .
C51 H51 0.9300 .
C52 C53 1.382(8) .
C52 H52 0.9300 .
C53 C54 1.363(8) .
C53 H53 0.9300 .
C54 C55 1.390(8) .
C54 H54 0.9300 .
C55 C56 1.366(7) .
C56 H56 0.9300 .
C57 C58 1.477(8) .
C58 C59 1.382(8) .
C59 C60 1.382(8) .
C59 H59 0.9300 .
C60 C61 1.375(8) .
C60 H60 0.9300 .
C61 C62 1.384(7) .
C61 H61 0.9300 .
C62 C63 1.487(8) .
C64 C65 1.378(8) .
C64 C68 1.383(7) .
C65 C66 1.393(8) .
C65 H65 0.9300 .
C66 C67 1.366(8) .
C66 H66 0.9300 .
C67 H67 0.9300 .
C68 H68 0.9300 .
C69 H69A 0.9600 .
C69 H69B 0.9600 .
C69 H69C 0.9600 .
C70 H70A 0.9600 .
C70 H70B 0.9600 .
C70 H70C 0.9600 .
C71 H71A 0.9600 .
C71 H71B 0.9600 .
C71 H71C 0.9600 .
C72 H72A 0.9600 .
C72 H72B 0.9600 .
C72 H72C 0.9600 .
C74 H74A 0.9600 .
C74 H74B 0.9600 .
C74 H74C 0.9600 .

loop_
_geom_torsion_atom_site_label_1
_geom_torsion_atom_site_label_2
_geom_torsion_atom_site_label_3
_geom_torsion_atom_site_label_4
_geom_torsion
_geom_torsion_site_symmetry_1
_geom_torsion_site_symmetry_4
O14 S2 O13 Cu2 -56.4(4) . .
O16 S2 O13 Cu2 66.4(4) . .
O15 S2 O13 Cu2 -175.2(3) . .
N5 Cu2 O13 S2 68.2(4) . .
N10 Cu2 O13 S2 -22.4(4) . .
N15 Cu2 O13 S2 -113.8(4) . .
N20 Cu2 O13 S2 155.4(4) . .
O14 S2 O15 Cu1 58.7(4) . 1_655
O16 S2 O15 Cu1 -62.9(4) . 1_655
O13 S2 O15 Cu1 178.2(3) . 1_655
N6 Cu1 N1 C1 -61.6(4) . .
N11 Cu1 N1 C1 -169.4(9) . .
N16 Cu1 N1 C1 120.6(4) . .
O15 Cu1 N1 C1 31.7(4) 1_455 .
N6 Cu1 N1 C5 137.0(4) . .
N11 Cu1 N1 C5 29.2(12) . .
N16 Cu1 N1 C5 -40.8(4) . .
O15 Cu1 N1 C5 -129.7(4) 1_455 .
N10 Cu2 N5 C17 -56.4(4) . .
N15 Cu2 N5 C17 172(3) . .
N20 Cu2 N5 C17 119.8(4) . .
O13 Cu2 N5 C17 -151.3(4) . .
N10 Cu2 N5 C16 124.6(4) . .
N15 Cu2 N5 C16 -7(3) . .
N20 Cu2 N5 C16 -59.1(4) . .
O13 Cu2 N5 C16 29.8(4) . .
N1 Cu1 N6 C18 116.9(4) . .
N11 Cu1 N6 C18 -71.7(4) . .
N16 Cu1 N6 C18 -174(40) . .
O15 Cu1 N6 C18 17.0(4) 1_455 .
N1 Cu1 N6 C22 -60.4(4) . .
N11 Cu1 N6 C22 110.9(4) . .
N16 Cu1 N6 C22 8(4) . .
O15 Cu1 N6 C22 -160.3(4) 1_455 .
N5 Cu2 N10 C34 142.5(4) . .
N15 Cu2 N10 C34 -40.1(4) . .
N20 Cu2 N10 C34 83(2) . .
O13 Cu2 N10 C34 -127.2(4) . .
N5 Cu2 N10 C33 -45.8(4) . .
N15 Cu2 N10 C33 131.6(4) . .
N20 Cu2 N10 C33 -105(2) . .
O13 Cu2 N10 C33 44.5(4) . .
N6 Cu1 N11 C39 -51.2(4) . .
N1 Cu1 N11 C39 56.6(12) . .
N16 Cu1 N11 C39 126.5(4) . .
O15 Cu1 N11 C39 -144.2(4) 1_455 .
N6 Cu1 N11 C35 127.4(4) . .
N1 Cu1 N11 C35 -124.8(10) . .
N16 Cu1 N11 C35 -54.9(4) . .
O15 Cu1 N11 C35 34.4(4) 1_455 .
N5 Cu2 N15 C50 74(3) . .
N10 Cu2 N15 C50 -57.3(4) . .
N20 Cu2 N15 C50 126.3(4) . .
O13 Cu2 N15 C50 37.5(4) . .
N5 Cu2 N15 C51 -103(3) . .
N10 Cu2 N15 C51 125.4(4) . .
N20 Cu2 N15 C51 -51.0(4) . .
O13 Cu2 N15 C51 -139.8(4) . .
N6 Cu1 N16 C52 -126(4) . .
N1 Cu1 N16 C52 -57.7(4) . .
N11 Cu1 N16 C52 130.8(4) . .
O15 Cu1 N16 C52 42.1(4) 1_455 .
N6 Cu1 N16 C56 51(4) . .
N1 Cu1 N16 C56 119.5(4) . .
N11 Cu1 N16 C56 -52.0(4) . .
O15 Cu1 N16 C56 -140.7(4) 1_455 .
N5 Cu2 N20 C67 109.3(4) . .
N10 Cu2 N20 C67 169(2) . .
N15 Cu2 N20 C67 -68.0(4) . .
O13 Cu2 N20 C67 19.0(4) . .
N5 Cu2 N20 C68 -62.2(4) . .
N10 Cu2 N20 C68 -3(2) . .
N15 Cu2 N20 C68 120.5(4) . .
O13 Cu2 N20 C68 -152.5(4) . .
C5 N1 C1 C2 1.8(8) . .
Cu1 N1 C1 C2 -160.4(4) . .
N1 C1 C2 C3 -2.2(9) . .
C1 C2 C3 C4 2.1(9) . .
C2 C3 C4 C5 -1.7(9) . .
C2 C3 C4 N2 180.0(5) . .
C6 N2 C4 C5 138.4(5) . .
C6 N2 C4 C3 -43.2(8) . .
C1 N1 C5 C4 -1.5(8) . .
Cu1 N1 C5 C4 160.1(4) . .
C3 C4 C5 N1 1.4(8) . .
N2 C4 C5 N1 179.8(5) . .
C4 N2 C6 O1 2.2(9) . .
C4 N2 C6 C7 -178.5(5) . .
C11 N3 C7 C8 -3.0(10) . .
C11 N3 C7 C6 176.6(6) . .
O1 C6 C7 N3 -173.6(6) . .
N2 C6 C7 N3 7.2(8) . .
O1 C6 C7 C8 6.0(9) . .
N2 C6 C7 C8 -173.3(6) . .
N3 C7 C8 C9 -1.0(12) . .
C6 C7 C8 C9 179.5(8) . .
C7 C8 C9 C10 1.7(15) . .
C8 C9 C10 C11 1.4(16) . .
C7 N3 C11 C10 6.4(12) . .
C7 N3 C11 C12 -179.9(7) . .
C9 C10 C11 N3 -5.7(15) . .
C9 C10 C11 C12 -179.5(10) . .
C13 N4 C12 O2 -3.4(15) . .
C13 N4 C12 C11 174.5(7) . .
N3 C11 C12 O2 177.9(9) . .
C10 C11 C12 O2 -8.1(15) . .
N3 C11 C12 N4 -0.1(12) . .
C10 C11 C12 N4 174.0(9) . .
C12 N4 C13 C17 172.0(7) . .
C12 N4 C13 C14 -9.4(11) . .
C17 C13 C14 C15 -1.9(9) . .
N4 C13 C14 C15 179.5(6) . .
C13 C14 C15 C16 1.7(10) . .
C14 C15 C16 N5 -0.2(10) . .
C17 N5 C16 C15 -1.1(8) . .
Cu2 N5 C16 C15 177.9(4) . .
C16 N5 C17 C13 0.8(8) . .
Cu2 N5 C17 C13 -178.1(4) . .
C14 C13 C17 N5 0.7(9) . .
N4 C13 C17 N5 179.3(5) . .
C22 N6 C18 C19 0.8(9) . .
Cu1 N6 C18 C19 -176.9(5) . .
N6 C18 C19 C20 1.1(11) . .
C18 C19 C20 C21 -2.1(12) . .
C19 C20 C21 C22 1.2(10) . .
C19 C20 C21 N7 179.8(7) . .
C23 N7 C21 C22 -161.5(5) . .
C23 N7 C21 C20 19.9(10) . .
C18 N6 C22 C21 -1.7(8) . .
Cu1 N6 C22 C21 175.7(4) . .
C20 C21 C22 N6 0.7(9) . .
N7 C21 C22 N6 -177.9(5) . .
C21 N7 C23 O3 6.7(10) . .
C21 N7 C23 C24 -174.1(5) . .
C28 N8 C24 C25 0.3(9) . .
C28 N8 C24 C23 -177.9(5) . .
O3 C23 C24 N8 167.5(6) . .
N7 C23 C24 N8 -11.7(8) . .
O3 C23 C24 C25 -10.8(10) . .
N7 C23 C24 C25 170.0(6) . .
N8 C24 C25 C26 1.7(10) . .
C23 C24 C25 C26 179.9(6) . .
C24 C25 C26 C27 -2.3(10) . .
C25 C26 C27 C28 0.9(10) . .
C24 N8 C28 C27 -1.8(9) . .
C24 N8 C28 C29 176.3(5) . .
C26 C27 C28 N8 1.2(9) . .
C26 C27 C28 C29 -176.9(5) . .
C30 N9 C29 O4 15.3(10) . .
C30 N9 C29 C28 -161.1(5) . .
N8 C28 C29 O4 -177.8(6) . .
C27 C28 C29 O4 0.4(9) . .
N8 C28 C29 N9 -1.2(7) . .
C27 C28 C29 N9 177.0(5) . .
C29 N9 C30 C31 -51.2(8) . .
C29 N9 C30 C34 127.6(6) . .
C34 C30 C31 C32 -1.5(8) . .
N9 C30 C31 C32 177.3(5) . .
C30 C31 C32 C33 0.7(9) . .
C34 N10 C33 C32 -0.8(7) . .
Cu2 N10 C33 C32 -172.7(4) . .
C31 C32 C33 N10 0.5(9) . .
C33 N10 C34 C30 -0.1(7) . .
Cu2 N10 C34 C30 171.8(4) . .
C31 C30 C34 N10 1.3(8) . .
N9 C30 C34 N10 -177.6(4) . .
C39 N11 C35 C36 0.5(8) . .
Cu1 N11 C35 C36 -178.2(5) . .
N11 C35 C36 C37 -0.7(10) . .
C35 C36 C37 C38 0.3(10) . .
C36 C37 C38 C39 0.3(9) . .
C36 C37 C38 N12 -179.6(6) . .
C40 N12 C38 C39 165.1(5) . .
C40 N12 C38 C37 -15.0(9) . .
C35 N11 C39 C38 0.2(8) . .
Cu1 N11 C39 C38 178.8(4) . .
C37 C38 C39 N11 -0.6(8) . .
N12 C38 C39 N11 179.4(5) . .
C38 N12 C40 O5 -0.3(10) . .
C38 N12 C40 C41 -179.0(5) . .
C45 N13 C41 C42 0.5(8) . .
C45 N13 C41 C40 -179.6(5) . .
O5 C40 C41 N13 174.7(6) . .
N12 C40 C41 N13 -6.5(8) . .
O5 C40 C41 C42 -5.4(9) . .
N12 C40 C41 C42 173.4(6) . .
N13 C41 C42 C43 -0.2(9) . .
C40 C41 C42 C43 180.0(6) . .
C41 C42 C43 C44 -1.0(10) . .
C42 C43 C44 C45 1.7(10) . .
C41 N13 C45 C44 0.3(8) . .
C41 N13 C45 C46 178.5(5) . .
C43 C44 C45 N13 -1.3(9) . .
C43 C44 C45 C46 -179.6(5) . .
C47 N14 C46 O6 4.5(9) . .
C47 N14 C46 C45 -174.4(5) . .
N13 C45 C46 O6 -178.5(5) . .
C44 C45 C46 O6 -0.1(8) . .
N13 C45 C46 N14 0.5(7) . .
C44 C45 C46 N14 178.9(5) . .
C46 N14 C47 C51 147.6(5) . .
C46 N14 C47 C48 -34.4(8) . .
C51 C47 C48 C49 -1.7(9) . .
N14 C47 C48 C49 -179.6(5) . .
C47 C48 C49 C50 0.6(9) . .
C51 N15 C50 C49 0.9(8) . .
Cu2 N15 C50 C49 -176.6(4) . .
C48 C49 C50 N15 -0.2(9) . .
C50 N15 C51 C47 -2.1(8) . .
Cu2 N15 C51 C47 175.3(4) . .
C48 C47 C51 N15 2.5(8) . .
N14 C47 C51 N15 -179.5(5) . .
C56 N16 C52 C53 -1.2(9) . .
Cu1 N16 C52 C53 176.1(5) . .
N16 C52 C53 C54 0.7(11) . .
C52 C53 C54 C55 0.4(12) . .
C53 C54 C55 C56 -1.0(10) . .
C53 C54 C55 N17 178.4(7) . .
C57 N17 C55 C56 156.9(6) . .
C57 N17 C55 C54 -22.5(10) . .
C52 N16 C56 C55 0.7(8) . .
Cu1 N16 C56 C55 -176.5(4) . .
C54 C55 C56 N16 0.5(9) . .
N17 C55 C56 N16 -178.9(5) . .
C55 N17 C57 O7 3.7(12) . .
C55 N17 C57 C58 -175.0(6) . .
C62 N18 C58 C59 0.1(9) . .
C62 N18 C58 C57 177.3(6) . .
O7 C57 C58 N18 170.3(7) . .
N17 C57 C58 N18 -10.9(9) . .
O7 C57 C58 C59 -12.4(11) . .
N17 C57 C58 C59 166.3(6) . .
N18 C58 C59 C60 0.8(10) . .
C57 C58 C59 C60 -176.5(6) . .
C58 C59 C60 C61 0.6(10) . .
C59 C60 C61 C62 -2.8(9) . .
C58 N18 C62 C61 -2.4(8) . .
C58 N18 C62 C63 177.5(5) . .
C60 C61 C62 N18 3.7(9) . .
C60 C61 C62 C63 -176.2(6) . .
C64 N19 C63 O8 3.8(10) . .
C64 N19 C63 C62 -174.1(5) . .
N18 C62 C63 O8 178.2(6) . .
C61 C62 C63 O8 -1.8(9) . .
N18 C62 C63 N19 -3.8(8) . .
C61 C62 C63 N19 176.1(5) . .
C63 N19 C64 C65 -8.7(9) . .
C63 N19 C64 C68 173.0(5) . .
C68 C64 C65 C66 0.0(9) . .
N19 C64 C65 C66 -178.4(6) . .
C64 C65 C66 C67 -2.8(10) . .
C68 N20 C67 C66 -2.2(8) . .
Cu2 N20 C67 C66 -174.0(5) . .
C65 C66 C67 N20 4.1(10) . .
C67 N20 C68 C64 -0.9(7) . .
Cu2 N20 C68 C64 170.8(4) . .
C65 C64 C68 N20 1.9(8) . .
N19 C64 C68 N20 -179.6(5) . .

loop_
_platon_squeeze_void_nr
_platon_squeeze_void_average_x
_platon_squeeze_void_average_y
_platon_squeeze_void_average_z
_platon_squeeze_void_volume
_platon_squeeze_void_count_electrons
_platon_squeeze_void_content
1 0.089 0.193 0.456 76 28 ' '
2 0.038 0.153 0.800 358 123 ' '
3 0.039 0.846 0.199 355 120 ' '
4 -0.093 0.804 0.542 73 26 ' '
